data_7118686
loop_
_publ_author_name
'Comanescu, Cezar C.'
'Iluc, Vlad M.'

_publ_section_title
;
 E-H (E = B, Si, Ge) bond activation of pinacolborane, silanes, and
 germanes by nucleophilic palladium carbene complexes.
;
_journal_issue 58
_journal_name_full 'Chemical communications (Cambridge, England)'
_journal_page_first 9048
_journal_page_last 9051
_journal_paper_doi 10.1039/c5cc09468b
_journal_volume 52
_journal_year 2016
_chemical_formula_sum 'C43 H52 P2 Pd Si'
_chemical_formula_weight 765.28
_chemical_name_systematic
; 
 ? 
;
_space_group_IT_number 2
_symmetry_cell_setting triclinic
_symmetry_space_group_name_Hall '-P 1'
_symmetry_space_group_name_H-M 'P -1'
_atom_sites_solution_hydrogens geom
_atom_sites_solution_primary direct
_atom_sites_solution_secondary difmap
_audit_creation_method SHELXL-97
_audit_update_record
;
2015-11-12 deposited with the CCDC.
2016-02-02 downloaded from the CCDC.
;
_cell_angle_alpha 78.851(3)
_cell_angle_beta 76.192(3)
_cell_angle_gamma 76.697(2)
_cell_formula_units_Z 2
_cell_length_a 9.5894(6)
_cell_length_b 10.6642(7)
_cell_length_c 19.5486(13)
_cell_measurement_temperature 120(2)
_cell_volume 1868.9(2)
_computing_structure_refinement 'SHELXL-97 (Sheldrick, 1997)'
_computing_structure_solution 'SHELXS-97 (Sheldrick, 1990)'
_diffrn_ambient_temperature 120(2)
_diffrn_measured_fraction_theta_full 1.000
_diffrn_measured_fraction_theta_max 0.994
_diffrn_measurement_device_type 'Bruker APEX-II'
_diffrn_radiation_monochromator graphite
_diffrn_radiation_source 'fine-focus sealed tube'
_diffrn_radiation_type MoK\a
_diffrn_radiation_wavelength 0.71073
_diffrn_reflns_av_R_equivalents 0.0469
_diffrn_reflns_av_sigmaI/netI 0.0360
_diffrn_reflns_limit_h_max 12
_diffrn_reflns_limit_h_min -12
_diffrn_reflns_limit_k_max 14
_diffrn_reflns_limit_k_min -14
_diffrn_reflns_limit_l_max 26
_diffrn_reflns_limit_l_min -26
_diffrn_reflns_number 56344
_diffrn_reflns_theta_full 25.00
_diffrn_reflns_theta_max 28.45
_diffrn_reflns_theta_min 1.98
_exptl_absorpt_coefficient_mu 0.644
_exptl_absorpt_correction_T_max 0.7457
_exptl_absorpt_correction_T_min 0.6829
_exptl_absorpt_correction_type multi-scan
_exptl_absorpt_process_details 'Bruker AXS area detector scaling and absorption correction'
_exptl_crystal_density_diffrn 1.360
_exptl_crystal_density_method 'not measured'
_exptl_crystal_description block
_exptl_crystal_F_000 800
_exptl_crystal_size_max 0.12
_exptl_crystal_size_mid 0.10
_exptl_crystal_size_min 0.09
_refine_diff_density_max 1.946
_refine_diff_density_min -1.739
_refine_diff_density_rms 0.083
_refine_ls_extinction_method none
_refine_ls_goodness_of_fit_ref 1.049
_refine_ls_hydrogen_treatment mixed
_refine_ls_matrix_type full
_refine_ls_number_parameters 435
_refine_ls_number_reflns 9370
_refine_ls_number_restraints 0
_refine_ls_restrained_S_all 1.049
_refine_ls_R_factor_all 0.0443
_refine_ls_R_factor_gt 0.0333
_refine_ls_shift/su_max 0.001
_refine_ls_shift/su_mean 0.000
_refine_ls_structure_factor_coef Fsqd
_refine_ls_weighting_details 'calc w=1/[\s^2^(Fo^2^)+(0.0337P)^2^+1.6702P] where P=(Fo^2^+2Fc^2^)/3'
_refine_ls_weighting_scheme calc
_refine_ls_wR_factor_gt 0.0732
_refine_ls_wR_factor_ref 0.0772
_reflns_number_gt 7945
_reflns_number_total 9370
_reflns_threshold_expression >2sigma(I)
_cod_data_source_file c5cc09468b3.cif
_cod_data_source_block cc231
_cod_depositor_comments 'Adding full bibliography for 7118684--7118692.cif.'
_cod_original_sg_symbol_H-M P-1
_cod_database_code 7118686

loop_
_symmetry_equiv_pos_as_xyz
'x, y, z'
'-x, -y, -z'

loop_
_atom_site_label
_atom_site_type_symbol
_atom_site_fract_x
_atom_site_fract_y
_atom_site_fract_z
_atom_site_U_iso_or_equiv
_atom_site_adp_type
_atom_site_occupancy
_atom_site_symmetry_multiplicity
_atom_site_calc_flag
_atom_site_refinement_flags
Pd Pd 0.261153(17) 0.076114(15) 0.322116(9) 0.01217(5) Uani 1 1 d .
P1 P 0.31475(6) 0.27875(5) 0.28653(3) 0.01175(11) Uani 1 1 d .
C21 C 0.5405(2) -0.1405(2) 0.30667(11) 0.0126(4) Uani 1 1 d .
C22 C 0.4397(2) -0.2145(2) 0.35149(11) 0.0138(4) Uani 1 1 d .
C23 C 0.4836(3) -0.3474(2) 0.37531(12) 0.0197(5) Uani 1 1 d .
H23 H 0.4130 -0.3961 0.4033 0.024 Uiso 1 1 calc R
C24 C 0.6285(3) -0.4082(2) 0.35847(13) 0.0222(5) Uani 1 1 d .
H24 H 0.6585 -0.4974 0.3762 0.027 Uiso 1 1 calc R
C25 C 0.7295(3) -0.3374(2) 0.31549(13) 0.0208(5) Uani 1 1 d .
H25 H 0.8296 -0.3780 0.3043 0.025 Uiso 1 1 calc R
C26 C 0.6856(2) -0.2079(2) 0.28869(12) 0.0165(4) Uani 1 1 d .
H26 H 0.7560 -0.1629 0.2570 0.020 Uiso 1 1 calc R
C31 C 0.2590(2) 0.3873(2) 0.35633(11) 0.0166(4) Uani 1 1 d .
H31 H 0.2974 0.4693 0.3363 0.020 Uiso 1 1 calc R
C32 C 0.2741(2) 0.3816(2) 0.20287(12) 0.0161(4) Uani 1 1 d .
H32 H 0.3144 0.3244 0.1650 0.019 Uiso 1 1 calc R
C33 C 0.3237(3) 0.3232(3) 0.42174(13) 0.0267(5) Uani 1 1 d .
H33A H 0.2816 0.2461 0.4442 0.040 Uiso 1 1 calc R
H33B H 0.3010 0.3851 0.4558 0.040 Uiso 1 1 calc R
H33C H 0.4301 0.2971 0.4072 0.040 Uiso 1 1 calc R
H H 0.065(3) 0.132(3) 0.3851(16) 0.040 Uiso 1 1 d .
C34 C 0.0922(3) 0.4234(3) 0.37895(14) 0.0277(5) Uani 1 1 d .
H34A H 0.0515 0.4764 0.3388 0.042 Uiso 1 1 calc R
H34B H 0.0669 0.4731 0.4189 0.042 Uiso 1 1 calc R
H34C H 0.0515 0.3437 0.3936 0.042 Uiso 1 1 calc R
C35 C 0.1100(3) 0.4228(3) 0.20342(15) 0.0301(6) Uani 1 1 d .
H35A H 0.0948 0.4435 0.1543 0.045 Uiso 1 1 calc R
H35B H 0.0699 0.4999 0.2274 0.045 Uiso 1 1 calc R
H35C H 0.0604 0.3515 0.2289 0.045 Uiso 1 1 calc R
C36 C 0.3494(3) 0.4988(2) 0.17817(13) 0.0262(5) Uani 1 1 d .
H36A H 0.3157 0.5507 0.1359 0.039 Uiso 1 1 calc R
H36B H 0.4556 0.4685 0.1663 0.039 Uiso 1 1 calc R
H36C H 0.3253 0.5525 0.2163 0.039 Uiso 1 1 calc R
C41 C 0.1272(2) -0.2233(2) 0.37531(12) 0.0168(4) Uani 1 1 d .
H41 H 0.1609 -0.3154 0.3964 0.020 Uiso 1 1 calc R
C42 C 0.2432(3) -0.1316(2) 0.47842(11) 0.0170(4) Uani 1 1 d .
H42 H 0.1460 -0.0782 0.4971 0.020 Uiso 1 1 calc R
C43 C 0.1262(3) -0.2204(2) 0.29691(13) 0.0256(5) Uani 1 1 d .
H43A H 0.0895 -0.1312 0.2760 0.038 Uiso 1 1 calc R
H43B H 0.0626 -0.2777 0.2932 0.038 Uiso 1 1 calc R
H43C H 0.2259 -0.2505 0.2713 0.038 Uiso 1 1 calc R
C44 C -0.0266(3) -0.1733(2) 0.41666(13) 0.0236(5) Uani 1 1 d .
H44A H -0.0581 -0.0811 0.3988 0.035 Uiso 1 1 calc R
H44B H -0.0250 -0.1831 0.4674 0.035 Uiso 1 1 calc R
H44C H -0.0949 -0.2236 0.4102 0.035 Uiso 1 1 calc R
C45 C 0.2502(3) -0.2675(2) 0.52236(12) 0.0240(5) Uani 1 1 d .
H45A H 0.1802 -0.3109 0.5114 0.036 Uiso 1 1 calc R
H45B H 0.2255 -0.2598 0.5732 0.036 Uiso 1 1 calc R
H45C H 0.3492 -0.3189 0.5107 0.036 Uiso 1 1 calc R
C46 C 0.3602(3) -0.0665(2) 0.49020(13) 0.0240(5) Uani 1 1 d .
H46A H 0.4573 -0.1195 0.4756 0.036 Uiso 1 1 calc R
H46B H 0.3438 -0.0585 0.5407 0.036 Uiso 1 1 calc R
H46C H 0.3546 0.0203 0.4618 0.036 Uiso 1 1 calc R
C51 C 0.3137(2) -0.0127(2) 0.15517(11) 0.0156(4) Uani 1 1 d .
C52 C 0.1877(2) 0.0811(2) 0.17219(12) 0.0175(4) Uani 1 1 d .
H52 H 0.1911 0.1469 0.1979 0.021 Uiso 1 1 calc R
C53 C 0.0574(2) 0.0812(2) 0.15265(12) 0.0203(5) Uani 1 1 d .
H53 H -0.0258 0.1475 0.1640 0.024 Uiso 1 1 calc R
C54 C 0.0496(3) -0.0159(3) 0.11656(14) 0.0261(5) Uani 1 1 d .
H54 H -0.0396 -0.0176 0.1039 0.031 Uiso 1 1 calc R
C55 C 0.1723(3) -0.1102(3) 0.09901(15) 0.0296(6) Uani 1 1 d .
H55 H 0.1675 -0.1770 0.0743 0.036 Uiso 1 1 calc R
C56 C 0.3026(3) -0.1073(2) 0.11742(13) 0.0227(5) Uani 1 1 d .
H56 H 0.3866 -0.1715 0.1039 0.027 Uiso 1 1 calc R
C61 C 0.5537(2) 0.1468(2) 0.11557(11) 0.0141(4) Uani 1 1 d .
C62 C 0.6791(2) 0.1878(2) 0.12060(11) 0.0150(4) Uani 1 1 d .
H62 H 0.7307 0.1440 0.1570 0.018 Uiso 1 1 calc R
C63 C 0.7299(3) 0.2908(2) 0.07377(12) 0.0193(5) Uani 1 1 d .
H63 H 0.8157 0.3162 0.0782 0.023 Uiso 1 1 calc R
C64 C 0.6559(3) 0.3564(2) 0.02083(12) 0.0226(5) Uani 1 1 d .
H64 H 0.6890 0.4285 -0.0104 0.027 Uiso 1 1 calc R
C65 C 0.5332(3) 0.3167(2) 0.01336(12) 0.0219(5) Uani 1 1 d .
H65 H 0.4832 0.3607 -0.0236 0.026 Uiso 1 1 calc R
C66 C 0.4832(2) 0.2124(2) 0.05997(12) 0.0178(4) Uani 1 1 d .
H66 H 0.3997 0.1853 0.0540 0.021 Uiso 1 1 calc R
C71 C 0.6274(2) -0.1450(2) 0.13600(11) 0.0149(4) Uani 1 1 d .
C72 C 0.6159(2) -0.2754(2) 0.16224(12) 0.0188(4) Uani 1 1 d .
H72 H 0.5408 -0.2937 0.2021 0.023 Uiso 1 1 calc R
C73 C 0.7111(3) -0.3782(2) 0.13158(13) 0.0227(5) Uani 1 1 d .
H73 H 0.7013 -0.4654 0.1508 0.027 Uiso 1 1 calc R
C74 C 0.8205(3) -0.3538(2) 0.07291(14) 0.0268(5) Uani 1 1 d .
H74 H 0.8865 -0.4241 0.0522 0.032 Uiso 1 1 calc R
C76 C 0.8332(3) -0.2267(2) 0.04468(14) 0.0266(5) Uani 1 1 d .
H76 H 0.9072 -0.2094 0.0040 0.032 Uiso 1 1 calc R
C77 C 0.7376(2) -0.1239(2) 0.07577(12) 0.0194(5) Uani 1 1 d .
H77 H 0.7473 -0.0371 0.0556 0.023 Uiso 1 1 calc R
P2 P 0.25695(6) -0.12495(5) 0.38185(3) 0.01260(11) Uani 1 1 d .
Si Si 0.49393(6) -0.00202(5) 0.17528(3) 0.01224(12) Uani 1 1 d .
C C 0.4899(2) 0.00090(19) 0.27439(11) 0.0120(4) Uani 1 1 d .
C11 C 0.5743(2) 0.0987(2) 0.28454(10) 0.0114(4) Uani 1 1 d .
C12 C 0.5124(2) 0.2344(2) 0.27727(11) 0.0124(4) Uani 1 1 d .
C13 C 0.5959(2) 0.3270(2) 0.27533(11) 0.0157(4) Uani 1 1 d .
H13 H 0.5534 0.4170 0.2677 0.019 Uiso 1 1 calc R
C14 C 0.7391(2) 0.2901(2) 0.28428(12) 0.0174(4) Uani 1 1 d .
H14 H 0.7973 0.3534 0.2800 0.021 Uiso 1 1 calc R
C15 C 0.7958(2) 0.1584(2) 0.29963(11) 0.0176(4) Uani 1 1 d .
H15 H 0.8912 0.1314 0.3098 0.021 Uiso 1 1 calc R
C16 C 0.7150(2) 0.0658(2) 0.30034(11) 0.0146(4) Uani 1 1 d .
H16 H 0.7563 -0.0236 0.3120 0.018 Uiso 1 1 calc R

loop_
_atom_site_aniso_label
_atom_site_aniso_U_11
_atom_site_aniso_U_22
_atom_site_aniso_U_33
_atom_site_aniso_U_23
_atom_site_aniso_U_13
_atom_site_aniso_U_12
Pd 0.01159(8) 0.00936(8) 0.01527(8) -0.00017(6) -0.00253(6) -0.00304(5)
P1 0.0113(2) 0.0089(2) 0.0144(3) -0.00110(19) -0.0020(2) -0.00187(19)
C21 0.0158(10) 0.0116(9) 0.0115(10) -0.0020(7) -0.0044(8) -0.0028(8)
C22 0.0171(10) 0.0121(9) 0.0129(10) -0.0029(8) -0.0054(8) -0.0012(8)
C23 0.0289(13) 0.0123(10) 0.0182(11) -0.0005(8) -0.0061(10) -0.0046(9)
C24 0.0317(13) 0.0110(10) 0.0232(12) -0.0017(9) -0.0122(10) 0.0033(9)
C25 0.0201(11) 0.0165(11) 0.0261(12) -0.0069(9) -0.0107(10) 0.0053(9)
C26 0.0165(10) 0.0168(10) 0.0167(11) -0.0037(8) -0.0054(9) -0.0013(8)
C31 0.0209(11) 0.0120(10) 0.0154(10) -0.0023(8) 0.0004(9) -0.0044(8)
C32 0.0179(11) 0.0133(10) 0.0155(10) -0.0016(8) -0.0031(8) -0.0007(8)
C33 0.0300(14) 0.0321(14) 0.0169(12) -0.0064(10) -0.0032(10) -0.0035(11)
C34 0.0218(12) 0.0259(13) 0.0309(14) -0.0111(11) 0.0026(10) 0.0020(10)
C35 0.0217(13) 0.0329(14) 0.0312(14) 0.0014(11) -0.0099(11) 0.0031(11)
C36 0.0387(15) 0.0200(12) 0.0200(12) 0.0059(9) -0.0076(11) -0.0119(11)
C41 0.0220(11) 0.0144(10) 0.0168(11) -0.0002(8) -0.0055(9) -0.0091(9)
C42 0.0222(11) 0.0175(10) 0.0121(10) -0.0034(8) -0.0027(9) -0.0055(9)
C43 0.0324(14) 0.0282(13) 0.0220(12) -0.0035(10) -0.0077(10) -0.0152(11)
C44 0.0188(11) 0.0275(12) 0.0265(13) -0.0013(10) -0.0043(10) -0.0108(10)
C45 0.0351(14) 0.0231(12) 0.0148(11) 0.0012(9) -0.0056(10) -0.0104(10)
C46 0.0336(14) 0.0240(12) 0.0197(12) -0.0030(9) -0.0101(10) -0.0113(10)
C51 0.0152(10) 0.0198(11) 0.0128(10) -0.0010(8) -0.0041(8) -0.0054(8)
C52 0.0181(11) 0.0211(11) 0.0154(11) -0.0049(9) -0.0048(9) -0.0045(9)
C53 0.0141(11) 0.0263(12) 0.0201(12) -0.0063(9) -0.0044(9) 0.0003(9)
C54 0.0145(11) 0.0383(14) 0.0304(14) -0.0106(11) -0.0091(10) -0.0054(10)
C55 0.0252(13) 0.0356(14) 0.0354(15) -0.0201(12) -0.0101(11) -0.0041(11)
C56 0.0174(11) 0.0275(12) 0.0261(13) -0.0127(10) -0.0064(10) -0.0009(9)
C61 0.0144(10) 0.0135(10) 0.0123(10) -0.0024(8) -0.0005(8) -0.0003(8)
C62 0.0162(10) 0.0153(10) 0.0117(10) -0.0031(8) -0.0018(8) 0.0002(8)
C63 0.0222(11) 0.0177(11) 0.0176(11) -0.0049(9) 0.0009(9) -0.0059(9)
C64 0.0325(13) 0.0145(11) 0.0162(11) 0.0008(9) 0.0016(10) -0.0050(9)
C65 0.0268(12) 0.0214(12) 0.0139(11) -0.0008(9) -0.0049(9) 0.0017(9)
C66 0.0190(11) 0.0183(11) 0.0153(11) -0.0044(8) -0.0042(9) 0.0001(9)
C71 0.0137(10) 0.0175(10) 0.0153(10) -0.0049(8) -0.0054(8) -0.0019(8)
C72 0.0189(11) 0.0192(11) 0.0193(11) -0.0042(9) -0.0038(9) -0.0049(9)
C73 0.0274(13) 0.0167(11) 0.0248(12) -0.0048(9) -0.0068(10) -0.0030(9)
C74 0.0260(13) 0.0222(12) 0.0308(14) -0.0124(10) -0.0023(11) 0.0018(10)
C76 0.0232(13) 0.0286(13) 0.0244(13) -0.0080(10) 0.0039(10) -0.0035(10)
C77 0.0197(11) 0.0191(11) 0.0197(11) -0.0036(9) -0.0036(9) -0.0041(9)
P2 0.0155(3) 0.0104(2) 0.0126(3) -0.00040(19) -0.0030(2) -0.0048(2)
Si 0.0111(3) 0.0130(3) 0.0129(3) -0.0015(2) -0.0029(2) -0.0027(2)
C 0.0123(10) 0.0100(9) 0.0133(10) -0.0008(7) -0.0025(8) -0.0021(7)
C11 0.0134(10) 0.0138(10) 0.0067(9) -0.0012(7) -0.0006(7) -0.0039(8)
C12 0.0116(10) 0.0148(10) 0.0102(9) -0.0023(8) -0.0011(8) -0.0021(8)
C13 0.0180(11) 0.0143(10) 0.0150(10) -0.0029(8) -0.0009(8) -0.0051(8)
C14 0.0161(11) 0.0216(11) 0.0169(11) -0.0063(9) -0.0003(9) -0.0088(9)
C15 0.0132(10) 0.0261(12) 0.0153(11) -0.0058(9) -0.0032(8) -0.0047(9)
C16 0.0145(10) 0.0155(10) 0.0132(10) -0.0018(8) -0.0034(8) -0.0013(8)

loop_
_atom_type_symbol
_atom_type_description
_atom_type_scat_dispersion_real
_atom_type_scat_dispersion_imag
_atom_type_scat_source
C C 0.0033 0.0016 'International Tables Vol C Tables 4.2.6.8 and 6.1.1.4'
H H 0.0000 0.0000 'International Tables Vol C Tables 4.2.6.8 and 6.1.1.4'
Si Si 0.0817 0.0704 'International Tables Vol C Tables 4.2.6.8 and 6.1.1.4'
P P 0.1023 0.0942 'International Tables Vol C Tables 4.2.6.8 and 6.1.1.4'
Pd Pd -0.9988 1.0072 'International Tables Vol C Tables 4.2.6.8 and 6.1.1.4'

loop_
_geom_angle_atom_site_label_1
_geom_angle_atom_site_label_2
_geom_angle_atom_site_label_3
_geom_angle
C Pd P2 86.58(5)
C Pd P1 86.80(5)
P2 Pd P1 160.92(2)
C Pd H 168.1(8)
P2 Pd H 87.0(8)
P1 Pd H 96.2(8)
C12 P1 C32 108.19(10)
C12 P1 C31 103.15(10)
C32 P1 C31 106.59(10)
C12 P1 Pd 98.55(7)
C32 P1 Pd 122.63(7)
C31 P1 Pd 115.44(7)
C26 C21 C22 116.06(19)
C26 C21 C 122.45(18)
C22 C21 C 121.24(18)
C23 C22 C21 121.2(2)
C23 C22 P2 122.42(17)
C21 C22 P2 116.21(15)
C24 C23 C22 120.7(2)
C24 C23 H23 119.7
C22 C23 H23 119.7
C23 C24 C25 119.2(2)
C23 C24 H24 120.4
C25 C24 H24 120.4
C24 C25 C26 120.5(2)
C24 C25 H25 119.7
C26 C25 H25 119.7
C25 C26 C21 122.3(2)
C25 C26 H26 118.8
C21 C26 H26 118.8
C33 C31 C34 109.20(19)
C33 C31 P1 110.90(16)
C34 C31 P1 111.67(16)
C33 C31 H31 108.3
C34 C31 H31 108.3
P1 C31 H31 108.3
C36 C32 C35 110.7(2)
C36 C32 P1 115.37(16)
C35 C32 P1 113.18(16)
C36 C32 H32 105.5
C35 C32 H32 105.5
P1 C32 H32 105.5
C31 C33 H33A 109.5
C31 C33 H33B 109.5
H33A C33 H33B 109.5
C31 C33 H33C 109.5
H33A C33 H33C 109.5
H33B C33 H33C 109.5
C31 C34 H34A 109.5
C31 C34 H34B 109.5
H34A C34 H34B 109.5
C31 C34 H34C 109.5
H34A C34 H34C 109.5
H34B C34 H34C 109.5
C32 C35 H35A 109.5
C32 C35 H35B 109.5
H35A C35 H35B 109.5
C32 C35 H35C 109.5
H35A C35 H35C 109.5
H35B C35 H35C 109.5
C32 C36 H36A 109.5
C32 C36 H36B 109.5
H36A C36 H36B 109.5
C32 C36 H36C 109.5
H36A C36 H36C 109.5
H36B C36 H36C 109.5
C43 C41 C44 110.9(2)
C43 C41 P2 109.36(15)
C44 C41 P2 110.79(15)
C43 C41 H41 108.6
C44 C41 H41 108.6
P2 C41 H41 108.6
C46 C42 C45 110.32(19)
C46 C42 P2 109.55(15)
C45 C42 P2 115.53(15)
C46 C42 H42 107.0
C45 C42 H42 107.0
P2 C42 H42 107.0
C41 C43 H43A 109.5
C41 C43 H43B 109.5
H43A C43 H43B 109.5
C41 C43 H43C 109.5
H43A C43 H43C 109.5
H43B C43 H43C 109.5
C41 C44 H44A 109.5
C41 C44 H44B 109.5
H44A C44 H44B 109.5
C41 C44 H44C 109.5
H44A C44 H44C 109.5
H44B C44 H44C 109.5
C42 C45 H45A 109.5
C42 C45 H45B 109.5
H45A C45 H45B 109.5
C42 C45 H45C 109.5
H45A C45 H45C 109.5
H45B C45 H45C 109.5
C42 C46 H46A 109.5
C42 C46 H46B 109.5
H46A C46 H46B 109.5
C42 C46 H46C 109.5
H46A C46 H46C 109.5
H46B C46 H46C 109.5
C56 C51 C52 116.6(2)
C56 C51 Si 122.00(17)
C52 C51 Si 121.18(16)
C53 C52 C51 122.1(2)
C53 C52 H52 118.9
C51 C52 H52 118.9
C54 C53 C52 119.7(2)
C54 C53 H53 120.2
C52 C53 H53 120.2
C55 C54 C53 119.6(2)
C55 C54 H54 120.2
C53 C54 H54 120.2
C54 C55 C56 120.1(2)
C54 C55 H55 120.0
C56 C55 H55 120.0
C55 C56 C51 121.9(2)
C55 C56 H56 119.0
C51 C56 H56 119.0
C62 C61 C66 117.07(19)
C62 C61 Si 121.21(16)
C66 C61 Si 121.42(16)
C63 C62 C61 121.7(2)
C63 C62 H62 119.2
C61 C62 H62 119.2
C64 C63 C62 120.1(2)
C64 C63 H63 120.0
C62 C63 H63 120.0
C63 C64 C65 119.8(2)
C63 C64 H64 120.1
C65 C64 H64 120.1
C64 C65 C66 120.1(2)
C64 C65 H65 120.0
C66 C65 H65 120.0
C65 C66 C61 121.2(2)
C65 C66 H66 119.4
C61 C66 H66 119.4
C77 C71 C72 116.4(2)
C77 C71 Si 120.82(16)
C72 C71 Si 122.65(17)
C73 C72 C71 121.9(2)
C73 C72 H72 119.0
C71 C72 H72 119.0
C74 C73 C72 120.1(2)
C74 C73 H73 120.0
C72 C73 H73 120.0
C76 C74 C73 119.7(2)
C76 C74 H74 120.2
C73 C74 H74 120.2
C74 C76 C77 120.0(2)
C74 C76 H76 120.0
C77 C76 H76 120.0
C76 C77 C71 121.9(2)
C76 C77 H77 119.1
C71 C77 H77 119.1
C22 P2 C41 107.16(10)
C22 P2 C42 104.08(10)
C41 P2 C42 105.11(10)
C22 P2 Pd 103.58(7)
C41 P2 Pd 122.97(7)
C42 P2 Pd 112.35(7)
C51 Si C61 106.62(9)
C51 Si C71 103.35(9)
C61 Si C71 104.03(9)
C51 Si C 115.04(9)
C61 Si C 112.12(9)
C71 Si C 114.64(9)
C11 C C21 115.47(17)
C11 C Si 112.86(13)
C21 C Si 106.28(13)
C11 C Pd 104.43(13)
C21 C Pd 111.43(13)
Si C Pd 106.06(9)
C16 C11 C12 115.08(18)
C16 C11 C 124.56(18)
C12 C11 C 120.36(18)
C13 C12 C11 121.19(19)
C13 C12 P1 121.23(16)
C11 C12 P1 116.71(15)
C14 C13 C12 121.2(2)
C14 C13 H13 119.4
C12 C13 H13 119.4
C13 C14 C15 118.3(2)
C13 C14 H14 120.8
C15 C14 H14 120.8
C16 C15 C14 120.8(2)
C16 C15 H15 119.6
C14 C15 H15 119.6
C15 C16 C11 122.6(2)
C15 C16 H16 118.7
C11 C16 H16 118.7

loop_
_geom_bond_atom_site_label_1
_geom_bond_atom_site_label_2
_geom_bond_distance
Pd C 2.198(2)
Pd P2 2.2386(5)
Pd P1 2.2753(5)
Pd H 2.02(3)
P1 C12 1.819(2)
P1 C32 1.856(2)
P1 C31 1.862(2)
C21 C26 1.407(3)
C21 C22 1.416(3)
C21 C 1.533(3)
C22 C23 1.402(3)
C22 P2 1.813(2)
C23 C24 1.382(3)
C23 H23 0.9500
C24 C25 1.384(3)
C24 H24 0.9500
C25 C26 1.385(3)
C25 H25 0.9500
C26 H26 0.9500
C31 C33 1.528(3)
C31 C34 1.532(3)
C31 H31 1.0000
C32 C36 1.528(3)
C32 C35 1.531(3)
C32 H32 1.0000
C33 H33A 0.9800
C33 H33B 0.9800
C33 H33C 0.9800
C34 H34A 0.9800
C34 H34B 0.9800
C34 H34C 0.9800
C35 H35A 0.9800
C35 H35B 0.9800
C35 H35C 0.9800
C36 H36A 0.9800
C36 H36B 0.9800
C36 H36C 0.9800
C41 C43 1.529(3)
C41 C44 1.532(3)
C41 P2 1.842(2)
C41 H41 1.0000
C42 C46 1.529(3)
C42 C45 1.531(3)
C42 P2 1.849(2)
C42 H42 1.0000
C43 H43A 0.9800
C43 H43B 0.9800
C43 H43C 0.9800
C44 H44A 0.9800
C44 H44B 0.9800
C44 H44C 0.9800
C45 H45A 0.9800
C45 H45B 0.9800
C45 H45C 0.9800
C46 H46A 0.9800
C46 H46B 0.9800
C46 H46C 0.9800
C51 C56 1.395(3)
C51 C52 1.397(3)
C51 Si 1.894(2)
C52 C53 1.390(3)
C52 H52 0.9500
C53 C54 1.385(3)
C53 H53 0.9500
C54 C55 1.382(4)
C54 H54 0.9500
C55 C56 1.388(3)
C55 H55 0.9500
C56 H56 0.9500
C61 C62 1.401(3)
C61 C66 1.403(3)
C61 Si 1.895(2)
C62 C63 1.388(3)
C62 H62 0.9500
C63 C64 1.380(3)
C63 H63 0.9500
C64 C65 1.385(3)
C64 H64 0.9500
C65 C66 1.394(3)
C65 H65 0.9500
C66 H66 0.9500
C71 C77 1.402(3)
C71 C72 1.407(3)
C71 Si 1.907(2)
C72 C73 1.388(3)
C72 H72 0.9500
C73 C74 1.385(4)
C73 H73 0.9500
C74 C76 1.383(4)
C74 H74 0.9500
C76 C77 1.393(3)
C76 H76 0.9500
C77 H77 0.9500
Si C 1.935(2)
C C11 1.526(3)
C11 C16 1.406(3)
C11 C12 1.425(3)
C12 C13 1.397(3)
C13 C14 1.383(3)
C13 H13 0.9500
C14 C15 1.386(3)
C14 H14 0.9500
C15 C16 1.385(3)
C15 H15 0.9500
C16 H16 0.9500
